data_4337104
loop_
_publ_author_name
'Zhang, Yuzhen'
'Clavadetscher, Jessica'
'Bachmann, Michael'
'Blacque, Olivier'
'Venkatesan, Koushik'

_publ_section_title
;
 Tuning the Luminescent Properties of Pt(II) Acetylide Complexes through
 Varying the Electronic Properties of N-Heterocyclic Carbene Ligands.
;
_journal_issue 2
_journal_name_full 'Inorganic chemistry'
_journal_page_first 756
_journal_page_last 771
_journal_paper_doi 10.1021/ic401841n
_journal_volume 53
_journal_year 2014
_chemical_formula_moiety '2(C41 H42 N4 Pt), 0.5(C H2 Cl2), 0.5(C5 H12)'
_chemical_formula_sum 'C85 H91 Cl N8 Pt2'
_chemical_formula_weight 1650.28
_chemical_name_systematic
;
bis(Phenylethynyl)-(1,1'-dipentyl-3,3'-methylene-bis(benzimidazoline)
-2,2'-diylidene)-platinum(II) dichloromethane pentane solvate 4/1/1
;
_space_group_crystal_system monoclinic
_space_group_IT_number 14
_space_group_name_Hall '-P 2ybc'
_space_group_name_H-M_alt 'P 1 21/c 1'
_symmetry_space_group_name_Hall '-P 2ybc'
_symmetry_space_group_name_H-M 'P 1 21/c 1'
_atom_sites_solution_hydrogens geom
_audit_creation_date 2013-07-10
_audit_creation_method
;
  Olex2 1.2
  (compiled Apr 23 2013 17:59:47, GUI svn.r4466)
;
_cell_angle_alpha 90
_cell_angle_beta 114.494(5)
_cell_angle_gamma 90
_cell_formula_units_Z 4
_cell_length_a 16.9885(7)
_cell_length_b 25.6500(8)
_cell_length_c 19.5345(9)
_cell_measurement_reflns_used 11787
_cell_measurement_temperature 183(2)
_cell_measurement_theta_max 30.9
_cell_measurement_theta_min 2.7
_cell_volume 7746.2(6)
_computing_cell_refinement
;
CrysAlisPro, Agilent Technologies,
Version 1.171.35.11 (release 16-05-2011 CrysAlis171 .NET)
(compiled May 16 2011,17:55:39)
;
_computing_data_collection
;
CrysAlisPro, Agilent Technologies,
Version 1.171.35.11 (release 16-05-2011 CrysAlis171 .NET)
(compiled May 16 2011,17:55:39)
;
_computing_data_reduction
;
CrysAlisPro, Agilent Technologies,
Version 1.171.35.11 (release 16-05-2011 CrysAlis171 .NET)
(compiled May 16 2011,17:55:39)
;
_computing_molecular_graphics
;
O. V. Dolomanov, L. J. Bourhis, R. J. Gildea, J. A. K. Howard and H. Puschmann,
OLEX2: a complete structure solution, refinement and analysis program.
J. Appl. Cryst. (2009). 42, 339-341.
;
_computing_publication_material
;
O. V. Dolomanov, L. J. Bourhis, R. J. Gildea, J. A. K. Howard and H. Puschmann,
OLEX2: a complete structure solution, refinement and analysis program.
J. Appl. Cryst. (2009). 42, 339-341.
;
_computing_structure_refinement
;
SHELXL2013, G. M. Sheldrick, Acta Cryst.
(2008). A64, 112-122
;
_computing_structure_solution
;
SHELXS97, G. M. Sheldrick, Acta Cryst.
(2008). A64, 112-122
;
_diffrn_ambient_temperature 183(2)
_diffrn_detector_area_resol_mean 10.4498
_diffrn_measured_fraction_theta_full 0.998
_diffrn_measured_fraction_theta_max 0.998
_diffrn_measurement_device_type 'Xcalibur, Ruby'
_diffrn_measurement_method '\w scans'
_diffrn_radiation_monochromator graphite
_diffrn_radiation_type 'Mo K\a'
_diffrn_radiation_wavelength 0.7107
_diffrn_reflns_av_R_equivalents 0.0863
_diffrn_reflns_av_unetI/netI 0.0962
_diffrn_reflns_limit_h_max 20
_diffrn_reflns_limit_h_min -21
_diffrn_reflns_limit_k_max 28
_diffrn_reflns_limit_k_min -32
_diffrn_reflns_limit_l_max 22
_diffrn_reflns_limit_l_min -24
_diffrn_reflns_number 60100
_diffrn_reflns_theta_full 25.242
_diffrn_reflns_theta_max 26.372
_diffrn_reflns_theta_min 2.734
_diffrn_source 'Enhance (Mo) X-ray Source'
_exptl_absorpt_coefficient_mu 3.691
_exptl_absorpt_correction_T_max 0.785
_exptl_absorpt_correction_T_min 0.442
_exptl_absorpt_correction_type analytical
_exptl_absorpt_process_details
;
CrysAlisPro, Agilent Technologies,
Version 1.171.35.11 (release 16-05-2011 CrysAlis171 .NET)
(compiled May 16 2011,17:55:39)
Analytical numeric absorption correction using a multifaceted crystal
model based on expressions derived by R.C. Clark & J.S. Reid.
(Clark, R. C. & Reid, J. S. (1995). Acta Cryst. A51, 887-897)
;
_exptl_crystal_colour colourless
_exptl_crystal_density_diffrn 1.415
_exptl_crystal_description needle
_exptl_crystal_F_000 3320
_exptl_crystal_size_max 0.34
_exptl_crystal_size_mid 0.13
_exptl_crystal_size_min 0.07
_refine_diff_density_max 1.953
_refine_diff_density_min -1.815
_refine_diff_density_rms 0.177
_refine_ls_extinction_method none
_refine_ls_goodness_of_fit_ref 1.034
_refine_ls_hydrogen_treatment constr
_refine_ls_matrix_type full
_refine_ls_number_parameters 518
_refine_ls_number_reflns 15828
_refine_ls_number_restraints 149
_refine_ls_restrained_S_all 1.033
_refine_ls_R_factor_all 0.1091
_refine_ls_R_factor_gt 0.0701
_refine_ls_shift/su_max 0.001
_refine_ls_shift/su_mean 0.000
_refine_ls_structure_factor_coef Fsqd
_refine_ls_weighting_details 'w=1/[\s^2^(Fo^2^)+(0.0518P)^2^+62.9050P] where P=(Fo^2^+2Fc^2^)/3'
_refine_ls_weighting_scheme calc
_refine_ls_wR_factor_gt 0.1433
_refine_ls_wR_factor_ref 0.1629
_reflns_number_gt 11015
_reflns_number_total 15828
_reflns_threshold_expression 'I > 2\s(I)'
_cod_data_source_file ic401841n_si_002.cif
_cod_data_source_block 1b_ccdc950235
_cod_database_code 4337104
_olex2_refinement_description
;
1. Fixed Uiso
 At 1.2 times of:
  All C(H) groups, All C(H,H) groups, All C(H,H,H,H) groups
 At 1.5 times of:
  All C(H,H,H) groups
2. Restrained distances
 C84-C85 = C85-C86 = C86-C87 = C87-C88
 1.52 with sigma of 0.01
 C78-C79A = C78-C79B = C79A-C80A = C79B-C80B
 1.52 with sigma of 0.01
 C80A-C81A = C80B-C81B = C81A-C82A = C81B-C82B
 1.52 with sigma of 0.01
 C73-C74A = C73-C74B = C74A-C75A = C74B-C75B
 1.52 with sigma of 0.01
 C75A-C76A = C76A-C77A = C75B-C76B = C76B-C77B
 1.52 with sigma of 0.01
 C84-C86 = C85-C87 = C86-C88
 2.53 with sigma of 0.02
 C78-C80A = C78-C80B = C79A-C81A = C80A-C82A = C79B-C81B = C80A-C82B
 2.53 with sigma of 0.02
 C73-C75A = C73-C75B = C74A-C76A = C74B-C76B
 2.53 with sigma of 0.02
 C75A-C77A = C75B-C77B
 2.53 with sigma of 0.02
 C74A-C75A \\sim C75A-C76A \\sim C76A-C77A
 with sigma of 0.005
 C73-C75A \\sim C74A-C76A \\sim C75A-C77A
 with sigma of 0.01
3. Uiso/Uaniso restraints and constraints
C44 \\sim C45 \\sim C46 \\sim C47 \\sim C48 \\sim C49: within 3A with sigma of
 0.005 and sigma for terminal atoms of 0.01
C83 \\sim Cl1 \\sim Cl2: within 3A with sigma of 0.005 and sigma for terminal
 atoms of 0.01
Uiso(C3B) = Uiso(C4B) = Uiso(C5B) = Uiso(C6B) = Uiso(C7B) = Uiso(C8B)
Uiso(C2A) = Uiso(C2B)
Uiso(C3A) = Uiso(C4A) = Uiso(C5A) = Uiso(C6A) = Uiso(C7A) = Uiso(C8A)
Uiso(C79A) = Uiso(C79B) = Uiso(C80A) = Uiso(C80B) = Uiso(C81A) = Uiso(C81B) =
 Uiso(C82A) = Uiso(C82B)
Uiso(C84) = Uiso(C85) = Uiso(C86) = Uiso(C87) = Uiso(C88)
Uiso(C74A) = Uiso(C74B)
Uiso(C75A) = Uiso(C75B)
Uiso(C76A) = Uiso(C76B)
Uiso(C77A) = Uiso(C77B)
4. Others
 Sof(H78C)=Sof(H78D)=Sof(C79B)=Sof(H79C)=Sof(H79D)=Sof(C80B)=Sof(H80C)=
 Sof(H80D)=Sof(C81B)=Sof(H81C)=Sof(H81D)=Sof(C82B)=Sof(H82D)=Sof(H82E)=
 Sof(H82F)=1-FVAR(1)
 Sof(H78A)=Sof(H78B)=Sof(C81A)=Sof(H81A)=Sof(H81B)=Sof(C82A)=Sof(H82A)=
 Sof(H82B)=Sof(H82C)=Sof(C80A)=Sof(H80A)=Sof(H80B)=Sof(C79A)=Sof(H79A)=
 Sof(H79B)=FVAR(1)
 Sof(H73C)=Sof(H73D)=Sof(C77B)=Sof(H77D)=Sof(H77E)=Sof(H77F)=Sof(C76B)=
 Sof(H76C)=Sof(H76D)=Sof(C75B)=Sof(H75C)=Sof(H75D)=Sof(C74B)=Sof(H74C)=
 Sof(H74D)=1-FVAR(2)
 Sof(H73A)=Sof(H73B)=Sof(C74A)=Sof(H74A)=Sof(H74B)=Sof(C75A)=Sof(H75A)=
 Sof(H75B)=Sof(C76A)=Sof(H76A)=Sof(H76B)=Sof(C77A)=Sof(H77A)=Sof(H77B)=
 Sof(H77C)=FVAR(2)
 Sof(C3B)=Sof(C4B)=Sof(H4B)=Sof(C5B)=Sof(H5B)=Sof(C6B)=Sof(H6B)=Sof(C7B)=
 Sof(H7B)=Sof(C8B)=Sof(H8B)=Sof(C2B)=1-FVAR(3)
 Sof(C2A)=Sof(C3A)=Sof(C4A)=Sof(H4A)=Sof(C5A)=Sof(H5A)=Sof(C6A)=Sof(H6A)=
 Sof(C7A)=Sof(H7A)=Sof(C8A)=Sof(H8A)=FVAR(3)
 Fixed Sof: Cl1(0.5) Cl2(0.5) C83(0.5) H83A(0.5) H83B(0.5) C84(0.5) H84A(0.5)
 H84B(0.5) H84C(0.5) C85(0.5) H85A(0.5) H85B(0.5) C86(0.5) H86A(0.5) H86B(0.5)
 C87(0.5) H87A(0.5) H87B(0.5) C88(0.5) H88A(0.5) H88B(0.5) H88C(0.5)
5.a :
 C3A(C4A,C5A,C6A,C7A,C8A,C9,C10,C11,C12,C13,C14,C15,C16,C17,C18,C19,C20,C21,
 C22,C23,C24,C25,C26,C27,C28,C29,C30,C31,C32,C33,C34,C35,C36,C37,C38,C39,C40,
 C41,C42,C43,C44,C45,C46,C47,C48,C49,C50,C51,C52,C53,C54,C55,C56,C57,C58,C59,
 C60,C61,C62,C63,C64,C65,C66,C67,C68,C69,C70,C71,C72,C73,C74A,C75A,C76A,C77A,
 C78,C81A,C82A,C80A,N1,N2,N3,N4,N5,N6,N7,N8,Pt1,Pt2,Cl1,Cl2,C83,C84,C85,C86,C87,
 C88,C79A,C79B,C80B,C81B,C82B,C77B,C76B,C75B,C74B), C3B(C4B,C5B,C6B,C7B,C8B,C2B)
5.b Secondary CH2 refined with riding coordinates:
 C24(H24A,H24B), C32(H32A,H32B), C33(H33A,H33B), C34(H34A,H34B), C35(H35A,
 H35B), C37(H37A,H37B), C38(H38A,H38B), C39(H39A,H39B), C40(H40A,H40B),
 C65(H65A,H65B), C73(H73A,H73B), C73(H73C,H73D), C74A(H74A,H74B), C75A(H75A,
 H75B), C76A(H76A,H76B), C78(H78A,H78B), C78(H78C,H78D), C81A(H81A,H81B),
 C80A(H80A,H80B), C83(H83A,H83B), C85(H85A,H85B), C86(H86A,H86B), C87(H87A,
 H87B), C79A(H79A,H79B), C79B(H79C,H79D), C80B(H80C,H80D), C81B(H81C,H81D),
 C76B(H76C,H76D), C75B(H75C,H75D), C74B(H74C,H74D)
5.c Me refined with riding coordinates:
 C82A(H82A,H82B,H82C), C84(H84A,H84B,H84C), C88(H88A,H88B,H88C)
5.d Aromatic/amide H refined with riding coordinates:
 C4A(H4A), C5A(H5A), C6A(H6A), C7A(H7A), C8A(H8A), C12(H12), C13(H13),
 C14(H14), C15(H15), C16(H16), C19(H19), C20(H20), C21(H21), C22(H22), C27(H27),
  C28(H28), C29(H29), C30(H30), C45(H45), C46(H46), C47(H47), C48(H48),
 C49(H49), C53(H53), C54(H54), C55(H55), C56(H56), C57(H57), C60(H60), C61(H61),
  C62(H62), C63(H63), C68(H68), C69(H69), C70(H70), C71(H71), C4B(H4B),
 C5B(H5B), C6B(H6B), C7B(H7B), C8B(H8B)
5.e Idealised Me refined as rotating group:
 C36(H36A,H36B,H36C), C41(H41A,H41B,H41C), C77A(H77A,H77B,H77C), C82B(H82D,
 H82E,H82F), C77B(H77D,H77E,H77F)
;
_shelxl_version_number 2013-4

loop_
_space_group_symop_operation_xyz
'x, y, z'
'-x, y+1/2, -z+1/2'
'-x, -y, -z'
'x, -y-1/2, z-1/2'

loop_
_atom_site_aniso_label
_atom_site_aniso_U_11
_atom_site_aniso_U_22
_atom_site_aniso_U_33
_atom_site_aniso_U_23
_atom_site_aniso_U_13
_atom_site_aniso_U_12
Pt2 0.0331(2) 0.0339(2) 0.0279(2) 0.0007(2) 0.0131(2) 0.0021(2)
N5 0.046(5) 0.032(4) 0.035(4) -0.003(4) 0.021(4) -0.007(4)
N6 0.031(4) 0.040(4) 0.028(4) 0.000(3) 0.010(3) 0.000(4)
N7 0.034(4) 0.038(4) 0.027(4) 0.005(3) 0.012(3) -0.001(4)
N8 0.034(4) 0.031(4) 0.034(4) -0.006(3) 0.012(3) -0.001(3)
C42 0.034(5) 0.042(5) 0.034(5) 0.000(4) 0.017(4) 0.010(4)
C43 0.033(5) 0.048(6) 0.045(6) 0.003(5) 0.017(5) 0.003(5)
C44 0.062(4) 0.090(4) 0.057(4) -0.027(4) 0.037(3) -0.017(4)
C45 0.064(4) 0.092(4) 0.060(4) -0.028(4) 0.034(3) -0.016(4)
C46 0.067(4) 0.094(4) 0.063(4) -0.028(4) 0.032(3) -0.015(4)
C47 0.066(4) 0.095(4) 0.060(4) -0.028(4) 0.038(3) -0.017(4)
C48 0.067(4) 0.094(4) 0.059(4) -0.025(4) 0.037(3) -0.019(4)
C49 0.065(4) 0.092(4) 0.058(4) -0.026(4) 0.037(3) -0.018(4)
C50 0.032(5) 0.034(5) 0.015(4) -0.002(4) 0.004(4) 0.002(4)
C51 0.044(6) 0.041(6) 0.016(4) 0.003(4) 0.007(4) 0.000(5)
C52 0.049(6) 0.046(6) 0.020(5) 0.007(4) 0.015(4) -0.002(5)
C53 0.056(7) 0.050(6) 0.040(6) 0.005(5) 0.024(5) -0.011(5)
C54 0.074(9) 0.058(7) 0.043(7) 0.003(6) 0.013(6) -0.029(7)
C55 0.038(6) 0.101(11) 0.064(8) 0.023(8) 0.021(6) 0.003(7)
C56 0.063(8) 0.065(8) 0.064(8) 0.016(7) 0.033(6) 0.013(7)
C57 0.043(6) 0.049(6) 0.041(6) 0.013(5) 0.016(5) 0.007(5)
C58 0.027(5) 0.041(5) 0.028(5) 0.003(4) 0.013(4) 0.004(4)
C59 0.036(5) 0.048(6) 0.035(5) -0.006(5) 0.016(4) 0.004(5)
C60 0.055(7) 0.044(6) 0.051(7) -0.008(5) 0.021(5) 0.000(5)
C61 0.070(8) 0.064(8) 0.045(7) -0.028(6) 0.020(6) -0.004(7)
C62 0.058(7) 0.084(9) 0.033(6) -0.009(6) 0.021(5) -0.003(7)
C63 0.040(6) 0.068(7) 0.033(6) -0.003(5) 0.015(4) -0.005(5)
C64 0.038(5) 0.036(5) 0.033(5) -0.009(4) 0.015(4) -0.005(4)
C65 0.029(5) 0.048(6) 0.030(5) 0.007(4) 0.011(4) 0.007(4)
C66 0.022(4) 0.032(5) 0.026(5) -0.008(4) 0.004(4) 0.000(4)
C67 0.030(5) 0.037(5) 0.046(6) -0.002(5) 0.022(4) 0.003(4)
C68 0.039(6) 0.040(6) 0.045(6) 0.001(5) 0.018(5) 0.001(5)
C69 0.053(7) 0.042(6) 0.067(8) -0.010(6) 0.037(6) -0.004(5)
C70 0.034(6) 0.055(7) 0.072(8) -0.011(6) 0.025(6) 0.000(5)
C71 0.034(6) 0.051(6) 0.048(6) -0.006(5) 0.013(5) 0.004(5)
C72 0.033(5) 0.041(6) 0.038(6) 0.000(5) 0.015(4) 0.004(4)
C73 0.061(7) 0.033(5) 0.054(7) -0.003(5) 0.031(6) -0.002(5)
C78 0.039(6) 0.055(7) 0.041(6) 0.005(5) 0.015(5) 0.003(5)
Pt1 0.0294(2) 0.0367(2) 0.0296(2) 0.0040(2) 0.0144(2) 0.0047(2)
N1 0.037(4) 0.030(4) 0.026(4) 0.000(3) 0.011(3) 0.003(3)
N2 0.035(4) 0.039(4) 0.026(4) 0.001(3) 0.013(3) 0.008(4)
N3 0.032(4) 0.039(4) 0.021(4) 0.005(3) 0.013(3) 0.005(3)
N4 0.034(4) 0.044(5) 0.029(4) 0.001(4) 0.017(3) 0.009(4)
C1 0.023(5) 0.049(6) 0.041(6) 0.003(5) 0.013(4) 0.001(4)
C9 0.024(5) 0.038(5) 0.045(6) 0.002(4) 0.018(4) 0.001(4)
C10 0.039(6) 0.041(6) 0.041(6) -0.003(5) 0.016(5) 0.002(5)
C11 0.036(6) 0.066(7) 0.036(6) -0.008(5) 0.018(4) -0.005(5)
C12 0.041(6) 0.078(8) 0.050(7) -0.004(6) 0.026(5) -0.002(6)
C13 0.046(7) 0.106(11) 0.077(10) -0.004(9) 0.029(7) -0.001(8)
C14 0.059(8) 0.130(13) 0.059(8) -0.023(9) 0.038(7) -0.029(9)
C15 0.080(9) 0.075(9) 0.075(9) 0.002(7) 0.052(8) -0.004(8)
C16 0.056(7) 0.074(8) 0.047(7) 0.004(6) 0.029(6) 0.003(6)
C17 0.019(4) 0.036(5) 0.041(5) -0.003(4) 0.017(4) 0.003(4)
C18 0.035(5) 0.041(5) 0.029(5) -0.008(4) 0.017(4) -0.004(4)
C19 0.036(5) 0.044(6) 0.034(5) -0.007(4) 0.010(4) 0.002(5)
C20 0.032(5) 0.049(6) 0.052(6) -0.007(5) 0.024(5) -0.005(5)
C21 0.042(6) 0.062(7) 0.050(6) -0.017(6) 0.034(5) -0.014(5)
C22 0.035(5) 0.040(5) 0.038(5) 0.007(4) 0.017(4) 0.001(4)
C23 0.029(5) 0.035(5) 0.026(5) 0.000(4) 0.011(4) 0.007(4)
C24 0.040(5) 0.042(5) 0.031(5) 0.003(4) 0.024(4) 0.004(4)
C25 0.019(4) 0.035(5) 0.026(5) 0.004(4) 0.008(3) 0.007(4)
C26 0.034(5) 0.032(5) 0.034(5) -0.001(4) 0.013(4) 0.004(4)
C27 0.050(6) 0.045(6) 0.033(5) 0.000(5) 0.018(5) -0.007(5)
C28 0.070(8) 0.052(7) 0.046(7) 0.005(5) 0.032(6) -0.004(6)
C29 0.085(9) 0.038(6) 0.045(7) -0.004(5) 0.024(6) 0.003(6)
C30 0.053(6) 0.037(5) 0.032(5) 0.004(4) 0.020(5) 0.009(5)
C31 0.033(5) 0.035(5) 0.018(4) 0.002(4) 0.008(4) -0.001(4)
C32 0.029(5) 0.037(5) 0.037(5) 0.010(4) 0.016(4) 0.011(4)
C33 0.046(6) 0.046(6) 0.036(6) -0.002(5) 0.014(5) 0.004(5)
C34 0.042(6) 0.043(6) 0.039(6) 0.004(5) 0.013(5) 0.012(5)
C35 0.064(7) 0.048(6) 0.038(6) 0.002(5) 0.015(5) 0.016(6)
C36 0.065(8) 0.070(8) 0.038(6) 0.005(6) 0.011(6) 0.015(6)
C37 0.049(6) 0.043(6) 0.029(5) 0.001(4) 0.019(4) 0.001(5)
C38 0.055(7) 0.049(6) 0.038(6) 0.001(5) 0.018(5) 0.008(5)
C39 0.067(8) 0.059(7) 0.045(7) 0.002(6) 0.031(6) 0.004(6)
C40 0.071(8) 0.066(8) 0.044(7) 0.003(6) 0.022(6) 0.012(7)
C41 0.073(9) 0.151(15) 0.042(7) 0.033(8) 0.023(7) 0.026(9)
Cl1 0.066(3) 0.065(4) 0.051(3) 0.020(3) 0.009(3) 0.006(3)
Cl2 0.042(3) 0.112(5) 0.060(3) -0.001(3) 0.020(3) -0.016(3)
C83 0.049(7) 0.095(7) 0.058(7) -0.007(7) 0.015(6) -0.005(7)

loop_
_atom_site_label
_atom_site_type_symbol
_atom_site_thermal_displace_type
_atom_site_fract_x
_atom_site_fract_y
_atom_site_fract_z
_atom_site_occupancy
_atom_site_U_iso_or_equiv
_atom_site_calc_flag
_atom_site_refinement_flags
_atom_site_disorder_assembly
_atom_site_disorder_group
Pt2 Pt Uani 0.67881(2) 1.13773(2) 0.43924(2) 1.000 0.0315(1) d G . .
N5 N Uani 0.71131(4) 1.22769(2) 0.55291(2) 1.000 0.036(3) d G . .
N6 N Uani 0.69315(3) 1.15192(2) 0.59435(2) 1.000 0.034(2) d G . .
N7 N Uani 0.58895(2) 1.08958(2) 0.52464(3) 1.000 0.033(2) d G . .
N8 N Uani 0.49681(3) 1.09218(3) 0.40707(3) 1.000 0.034(2) d G . .
C42 C Uani 0.66024(4) 1.09952(2) 0.34534(2) 1.000 0.036(3) d G . .
C43 C Uani 0.65055(5) 1.07817(2) 0.28800(3) 1.000 0.042(3) d G . .
C44 C Uani 0.64432(6) 1.05226(3) 0.21898(3) 1.000 0.066(2) d GU . .
C45 C Uani 0.66630(8) 0.99986(3) 0.22031(3) 1.000 0.069(2) d GU . .
C46 C Uani 0.66353(9) 0.97455(4) 0.15682(4) 1.000 0.073(2) d GU . .
C47 C Uani 0.63613(10) 1.00028(4) 0.09061(4) 1.000 0.070(2) d GU . .
C48 C Uani 0.61171(9) 1.05136(4) 0.08736(4) 1.000 0.070(2) d GU . .
C49 C Uani 0.61662(7) 1.07784(3) 0.15091(4) 1.000 0.068(2) d GU . .
C50 C Uani 0.78320(3) 1.16963(2) 0.43191(3) 1.000 0.029(3) d G . .
C51 C Uani 0.84801(3) 1.18650(3) 0.42946(3) 1.000 0.036(3) d G . .
C52 C Uani 0.92902(3) 1.20453(4) 0.43371(4) 1.000 0.038(3) d G . .
C53 C Uani 0.96485(4) 1.25215(4) 0.46667(5) 1.000 0.047(4) d G . .
C54 C Uani 1.04583(4) 1.26654(5) 0.47622(6) 1.000 0.062(4) d G . .
C55 C Uani 1.09412(4) 1.23375(5) 0.45061(7) 1.000 0.068(5) d G . .
C56 C Uani 1.05961(4) 1.18691(5) 0.41748(6) 1.000 0.062(5) d G . .
C57 C Uani 0.97932(4) 1.17277(4) 0.40965(5) 1.000 0.045(3) d G . .
C58 C Uani 0.69798(3) 1.17638(2) 0.53408(2) 1.000 0.032(3) d G . .
C59 C Uani 0.71245(6) 1.23610(2) 0.62438(2) 1.000 0.039(3) d G . .
C60 C Uani 0.72004(7) 1.28091(2) 0.66509(3) 1.000 0.050(4) d G . .
C61 C Uani 0.71990(8) 1.27581(3) 0.73514(3) 1.000 0.061(4) d G . .
C62 C Uani 0.70929(8) 1.22822(3) 0.76167(3) 1.000 0.058(4) d G . .
C63 C Uani 0.70044(6) 1.18301(3) 0.72155(3) 1.000 0.047(4) d G . .
C64 C Uani 0.70007(5) 1.18829(2) 0.65105(2) 1.000 0.036(3) d G . .
C65 C Uani 0.66768(2) 1.09810(2) 0.59036(2) 1.000 0.036(3) d G . .
C66 C Uani 0.57940(2) 1.10317(2) 0.45308(2) 1.000 0.029(3) d G . .
C67 C Uani 0.51197(3) 1.06899(3) 0.52265(4) 1.000 0.036(3) d G . .
C68 C Uani 0.48888(3) 1.04749(4) 0.57644(4) 1.000 0.041(3) d G . .
C69 C Uani 0.40624(4) 1.03014(5) 0.55483(6) 1.000 0.050(4) d G . .
C70 C Uani 0.34627(4) 1.03444(5) 0.47863(6) 1.000 0.053(4) d G . .
C71 C Uani 0.36876(4) 1.05448(4) 0.42389(5) 1.000 0.046(3) d G . .
C72 C Uani 0.45296(3) 1.07124(3) 0.44690(4) 1.000 0.037(3) d G . .
C73 C Uani 0.71917(5) 1.26750(2) 0.50472(3) 1.000 0.047(4) d GD . .
C74B C Uiso 0.63936(5) 1.27878(2) 0.43372(3) 0.521(13) 0.071(4) d GDP B 2
C75B C Uiso 0.56490(6) 1.29608(3) 0.45156(3) 0.521(13) 0.102(7) d GDP B 2
C76B C Uiso 0.48623(6) 1.31180(3) 0.38153(4) 0.521(13) 0.126(10) d GDP B 2
C77B C Uiso 0.42523(7) 1.34490(4) 0.40303(4) 0.521(13) 0.115(9) d GDP B 2
C78 C Uani 0.45737(4) 1.10200(3) 0.32543(4) 1.000 0.046(4) d GD . .
C79B C Uiso 0.42223(4) 1.15697(3) 0.30688(4) 0.723(12) 0.113(4) d GDP . 2
C80B C Uiso 0.36590(4) 1.16427(3) 0.22347(4) 0.723(12) 0.113(4) d GDP . 2
C81B C Uiso 0.41419(5) 1.15910(3) 0.17400(4) 0.723(12) 0.113(4) d GDP . 2
C82B C Uiso 0.34351(6) 1.16464(3) 0.09356(5) 0.723(12) 0.113(4) d GDP . 2
C79A C Uiso 0.45717(3) 1.16073(3) 0.31435(3) 0.277(12) 0.113(4) d GDP . 1
C80A C Uiso 0.41516(4) 1.17708(3) 0.23252(4) 0.277(12) 0.113(4) d GDP . 1
C81A C Uiso 0.48016(4) 1.18553(3) 0.19870(4) 0.277(12) 0.113(4) d GDP . 1
C82A C Uiso 0.43728(5) 1.19427(3) 0.11401(4) 0.277(12) 0.113(4) d GDP . 1
C74A C Uiso 0.63197(5) 1.28756(2) 0.44905(3) 0.479(13) 0.071(4) d GDP B 1
C75A C Uiso 0.57908(7) 1.31248(3) 0.48656(3) 0.479(13) 0.102(7) d GDP B 1
C76A C Uiso 0.48867(7) 1.32784(3) 0.43142(4) 0.479(13) 0.126(10) d GDP B 1
C77A C Uiso 0.43554(8) 1.35145(4) 0.46977(5) 0.479(13) 0.115(9) d GDP B 1
Pt1 Pt Uani 0.87532(2) 1.01611(2) 0.70046(2) 1.000 0.0312(1) d G . .
N1 N Uani 1.03145(4) 0.98014(3) 0.66882(3) 1.000 0.032(2) d G . .
N2 N Uani 0.96523(2) 1.04853(2) 0.60640(3) 1.000 0.033(2) d G . .
N3 N Uani 0.90428(2) 1.11905(2) 0.64721(2) 1.000 0.030(2) d G . .
N4 N Uani 0.90157(4) 1.13050(2) 0.75533(2) 1.000 0.034(3) d G . .
C1 C Uani 0.8538(6) 0.9388(4) 0.6946(5) 1.000 0.038(3) d . . .
C2B C Uiso 0.8398(12) 0.8945(7) 0.6995(10) 0.555(17) 0.042(3) d GP A 2
C3B C Uiso 0.8108(7) 0.8415(5) 0.7021(7) 0.555(17) 0.071(4) d GP A 2
C4B C Uiso 0.7581(9) 0.8156(5) 0.6378(7) 0.555(17) 0.071(4) d GP A 2
C5B C Uiso 0.7291(10) 0.7663(5) 0.6426(8) 0.555(17) 0.071(4) d GP A 2
C6B C Uiso 0.7528(9) 0.7430(6) 0.7116(9) 0.555(17) 0.071(4) d GP A 2
C7B C Uiso 0.8056(10) 0.7689(5) 0.7758(8) 0.555(17) 0.071(4) d GP A 2
C8B C Uiso 0.8345(9) 0.8182(5) 0.7710(7) 0.555(17) 0.071(4) d GP A 2
C9 C Uani 0.78463(3) 1.02021(2) 0.74215(2) 1.000 0.034(3) d G . .
C10 C Uani 0.73097(3) 1.02046(3) 0.76621(3) 1.000 0.041(3) d G . .
C11 C Uani 0.67414(4) 1.01761(4) 0.80342(4) 1.000 0.045(4) d G . .
C12 C Uani 0.60875(5) 1.05341(5) 0.79027(4) 1.000 0.054(4) d G . .
C13 C Uani 0.55450(6) 1.04983(6) 0.82635(5) 1.000 0.075(5) d G . .
C14 C Uani 0.56470(6) 1.01090(6) 0.87640(6) 1.000 0.078(6) d G . .
C15 C Uani 0.62735(6) 0.97589(5) 0.89128(6) 1.000 0.070(5) d G . .
C16 C Uani 0.68249(5) 0.97944(4) 0.85514(5) 1.000 0.056(4) d G . .
C17 C Uani 0.96444(3) 1.01229(2) 0.65639(2) 1.000 0.031(3) d G . .
C18 C Uani 1.07362(4) 0.99621(4) 0.62440(4) 1.000 0.034(3) d G . .
C19 C Uani 1.14565(5) 0.97445(5) 0.61668(5) 1.000 0.040(3) d G . .
C20 C Uani 1.17350(6) 0.99947(5) 0.56861(5) 1.000 0.042(3) d G . .
C21 C Uani 1.13054(5) 1.04355(5) 0.52912(5) 1.000 0.046(4) d G . .
C22 C Uani 1.05926(4) 1.06412(4) 0.53591(4) 1.000 0.037(3) d G . .
C23 C Uani 1.03337(3) 1.03934(3) 0.58508(4) 1.000 0.030(3) d G . .
C24 C Uani 0.90382(2) 1.09092(2) 0.58172(2) 1.000 0.035(3) d G . .
C25 C Uani 0.89439(3) 1.09447(2) 0.70372(2) 1.000 0.027(3) d G . .
C26 C Uani 0.92010(4) 1.17192(2) 0.66295(3) 1.000 0.034(3) d G . .
C27 C Uani 0.93605(4) 1.21204(2) 0.62357(3) 1.000 0.042(3) d G . .
C28 C Uani 0.94940(6) 1.26033(2) 0.65697(4) 1.000 0.053(4) d G . .
C29 C Uani 0.94730(7) 1.26772(2) 0.72744(4) 1.000 0.057(4) d G . .
C30 C Uani 0.93210(6) 1.22779(2) 0.76626(3) 1.000 0.040(3) d G . .
C31 C Uani 0.91830(5) 1.17928(2) 0.73241(3) 1.000 0.030(3) d G . .
C32 C Uani 1.06298(4) 0.94072(3) 0.72856(3) 1.000 0.034(3) d G . .
C33 C Uani 1.10450(4) 0.96418(3) 0.80580(4) 1.000 0.044(3) d G . .
C34 C Uani 1.14586(4) 0.92439(3) 0.86722(4) 1.000 0.043(3) d G . .
C35 C Uani 1.17771(4) 0.94769(3) 0.94490(4) 1.000 0.052(4) d G . .
C36 C Uani 1.22368(5) 0.90743(4) 1.00675(5) 1.000 0.061(4) d G . .
C37 C Uani 0.90220(5) 1.12024(2) 0.82906(2) 1.000 0.039(3) d G . .
C38 C Uani 0.98762(5) 1.10231(2) 0.88640(3) 1.000 0.048(4) d G . .
C39 C Uani 0.98470(6) 1.09058(3) 0.96220(3) 1.000 0.054(4) d G . .
C40 C Uani 1.07043(7) 1.07465(3) 1.02364(4) 1.000 0.061(4) d G . .
C41 C Uani 1.06742(8) 1.06288(3) 1.09711(4) 1.000 0.089(6) d G . .
C6A C Uiso 0.75819(8) 0.73588(3) 0.66211(5) 0.445(17) 0.084(5) d GP A 1
C7A C Uiso 0.81821(7) 0.75477(3) 0.72807(5) 0.445(17) 0.084(5) d GP A 1
C8A C Uiso 0.84062(6) 0.80595(3) 0.73409(4) 0.445(17) 0.084(5) d GP A 1
C4A C Uiso 0.74301(7) 0.81937(2) 0.60819(4) 0.445(17) 0.084(5) d GP A 1
C2A C Uiso 0.8308(19) 0.8949(11) 0.6799(16) 0.445(17) 0.042(3) d P A 1
C3A C Uiso 0.80298(6) 0.83827(2) 0.67416(4) 0.445(17) 0.084(5) d GP A 1
C5A C Uiso 0.72058(8) 0.76819(3) 0.60219(5) 0.445(17) 0.084(5) d GP A 1
C84 C Uiso 0.52872(8) 0.70491(8) 0.95059(10) 0.500 0.135(7) d GDP . .
C85 C Uiso 0.53777(8) 0.68729(7) 0.88019(9) 0.500 0.135(7) d GDP . .
C86 C Uiso 0.62923(8) 0.67109(6) 0.89770(9) 0.500 0.135(7) d GDP . .
C87 C Uiso 0.64035(9) 0.64628(6) 0.83183(8) 0.500 0.135(7) d GDP . .
C88 C Uiso 0.73408(9) 0.64738(5) 0.84395(8) 0.500 0.135(7) d GDP . .
Cl1 Cl Uani 0.84493(11) 0.61218(4) 0.76346(7) 0.500 0.0658(19) d GUP . .
Cl2 Cl Uani 0.79315(12) 0.62357(4) 0.60254(6) 0.500 0.072(2) d GUP . .
C83 C Uani 0.87623(11) 0.63541(4) 0.69664(6) 0.500 0.070(4) d GUP . .
H56 H Uiso 1.09120 1.16490 0.40050 1.000 0.0740 c RU . .
H57 H Uiso 0.95710 1.14080 0.38750 1.000 0.0540 c RU . .
H60 H Uiso 0.72510 1.31340 0.64610 1.000 0.0600 c RU . .
H49 H Uiso 0.60120 1.11280 0.14760 1.000 0.0810 c RU . .
H53 H Uiso 0.93260 1.27450 0.48240 1.000 0.0570 c RU . .
H54 H Uiso 1.06910 1.29800 0.49960 1.000 0.0740 c RU . .
H55 H Uiso 1.14910 1.24360 0.45600 1.000 0.0820 c RU . .
H45 H Uiso 0.68330 0.98140 0.26510 1.000 0.0830 c RU . .
H46 H Uiso 0.68050 0.93990 0.15970 1.000 0.0870 c RU . .
H47 H Uiso 0.63390 0.98340 0.04770 1.000 0.0840 c RU . .
H48 H Uiso 0.59130 1.06870 0.04150 1.000 0.0840 c RU . .
H71 H Uiso 0.32920 1.05660 0.37390 1.000 0.0550 c RU . .
H73C H Uiso 0.76550 1.25770 0.49050 0.521(13) 0.0560 c RUP B 2
H73D H Uiso 0.73660 1.29950 0.53350 0.521(13) 0.0560 c RUP B 2
H74C H Uiso 0.65230 1.30590 0.40530 0.521(13) 0.0850 c RUP B 2
H74D H Uiso 0.62280 1.24770 0.40280 0.521(13) 0.0850 c RUP B 2
H75C H Uiso 0.58320 1.32540 0.48590 0.521(13) 0.1230 c RUP B 2
H75D H Uiso 0.54920 1.26790 0.47650 0.521(13) 0.1230 c RUP B 2
H76C H Uiso 0.45620 1.28080 0.35500 0.521(13) 0.1520 c RUP B 2
H76D H Uiso 0.50450 1.33150 0.34830 0.521(13) 0.1520 c RUP B 2
H77D H Uiso 0.37910 1.35790 0.35830 0.521(13) 0.1720 c RUP B 2
H77E H Uiso 0.45660 1.37370 0.43360 0.521(13) 0.1720 c RUP B 2
H77F H Uiso 0.40170 1.32400 0.43070 0.521(13) 0.1720 c RUP B 2
H78C H Uiso 0.41070 1.07730 0.30120 0.723(12) 0.0540 c RUP . 2
H78D H Uiso 0.50040 1.09640 0.30550 0.723(12) 0.0540 c RUP . 2
H79C H Uiso 0.47020 1.18130 0.32230 0.723(12) 0.1350 c RUP . 2
H79D H Uiso 0.38850 1.16500 0.33520 0.723(12) 0.1350 c RUP . 2
H80C H Uiso 0.31980 1.13870 0.20780 0.723(12) 0.1350 c RUP . 2
H80D H Uiso 0.33950 1.19850 0.21590 0.723(12) 0.1350 c RUP . 2
H81C H Uiso 0.44250 1.12540 0.18100 0.723(12) 0.1350 c RUP . 2
H81D H Uiso 0.45730 1.18630 0.18490 0.723(12) 0.1350 c RUP . 2
H82D H Uiso 0.36930 1.17530 0.06040 0.723(12) 0.1690 c RUP . 2
H82E H Uiso 0.30210 1.19030 0.09300 0.723(12) 0.1690 c RUP . 2
H82F H Uiso 0.31500 1.13170 0.07710 0.723(12) 0.1690 c RUP . 2
H61 H Uiso 0.72720 1.30520 0.76500 1.000 0.0730 c RU . .
H62 H Uiso 0.70800 1.22640 0.80870 1.000 0.0690 c RU . .
H63 H Uiso 0.69500 1.15070 0.74070 1.000 0.0560 c RU . .
H65A H Uiso 0.71300 1.07600 0.58840 1.000 0.0430 c RU . .
H65B H Uiso 0.65920 1.08900 0.63500 1.000 0.0430 c RU . .
H68 H Uiso 0.52880 1.04490 0.62630 1.000 0.0500 c RU . .
H69 H Uiso 0.38920 1.01550 0.59010 1.000 0.0600 c RU . .
H70 H Uiso 0.28970 1.02330 0.46510 1.000 0.0630 c RU . .
H73A H Uiso 0.75080 1.25370 0.47720 0.479(13) 0.0560 c RUP B 1
H73B H Uiso 0.75230 1.29630 0.53530 0.479(13) 0.0560 c RUP B 1
H74A H Uiso 0.64110 1.31300 0.41630 0.479(13) 0.0850 c RUP B 1
H74B H Uiso 0.59940 1.25880 0.41800 0.479(13) 0.0850 c RUP B 1
H75A H Uiso 0.60910 1.34330 0.51370 0.479(13) 0.1230 c RUP B 1
H75B H Uiso 0.57470 1.28820 0.52290 0.479(13) 0.1230 c RUP B 1
H76A H Uiso 0.45910 1.29720 0.40340 0.479(13) 0.1520 c RUP B 1
H76B H Uiso 0.49290 1.35280 0.39580 0.479(13) 0.1520 c RUP B 1
H77A H Uiso 0.39090 1.37310 0.43470 0.479(13) 0.1720 c RUP B 1
H77B H Uiso 0.47240 1.37210 0.51180 0.479(13) 0.1720 c RUP B 1
H77C H Uiso 0.40970 1.32410 0.48700 0.479(13) 0.1720 c RUP B 1
H78A H Uiso 0.39870 1.08860 0.30320 0.277(12) 0.0540 c RUP . 1
H78B H Uiso 0.49060 1.08490 0.30170 0.277(12) 0.0540 c RUP . 1
H79A H Uiso 0.42670 1.17720 0.34100 0.277(12) 0.1350 c RUP . 1
H79B H Uiso 0.51640 1.17320 0.33630 0.277(12) 0.1350 c RUP . 1
H80A H Uiso 0.38320 1.20910 0.22830 0.277(12) 0.1350 c RUP . 1
H80B H Uiso 0.37420 1.15040 0.20380 0.277(12) 0.1350 c RUP . 1
H81A H Uiso 0.51780 1.15530 0.20930 0.277(12) 0.1350 c RUP . 1
H81B H Uiso 0.51580 1.21550 0.22250 0.277(12) 0.1350 c RUP . 1
H82A H Uiso 0.38030 1.17950 0.09390 0.277(12) 0.1690 c RUP . 1
H82B H Uiso 0.47110 1.17790 0.09110 0.277(12) 0.1690 c RUP . 1
H82C H Uiso 0.43340 1.23100 0.10370 0.277(12) 0.1690 c RUP . 1
H7B H Uiso 0.82160 0.75310 0.82250 0.555(17) 0.0850 c RUP A 2
H15 H Uiso 0.63420 0.94920 0.92560 1.000 0.0840 c RU . .
H16 H Uiso 0.72660 0.95510 0.86640 1.000 0.0680 c RU . .
H19 H Uiso 1.17300 0.94460 0.64280 1.000 0.0470 c RU . .
H8B H Uiso 0.87030 0.83570 0.81450 0.555(17) 0.0850 c RUP A 2
H12 H Uiso 0.60120 1.08040 0.75640 1.000 0.0650 c RU . .
H13 H Uiso 0.51060 1.07420 0.81640 1.000 0.0900 c RU . .
H14 H Uiso 0.52760 1.00870 0.90040 1.000 0.0940 c RU . .
H4B H Uiso 0.74200 0.83150 0.59110 0.555(17) 0.0850 c RUP A 2
H5B H Uiso 0.69340 0.74880 0.59910 0.555(17) 0.0850 c RUP A 2
H6B H Uiso 0.73320 0.70970 0.71480 0.555(17) 0.0850 c RUP A 2
H29 H Uiso 0.95660 1.30100 0.74830 1.000 0.0680 c RU . .
H30 H Uiso 0.93110 1.23290 0.81300 1.000 0.0480 c RU . .
H32A H Uiso 1.10470 0.91860 0.72060 1.000 0.0400 c RU . .
H32B H Uiso 1.01490 0.91900 0.72540 1.000 0.0400 c RU . .
H33A H Uiso 1.06100 0.98320 0.81570 1.000 0.0520 c RU . .
H33B H Uiso 1.14820 0.98890 0.80700 1.000 0.0520 c RU . .
H34A H Uiso 1.10410 0.89730 0.86230 1.000 0.0510 c RU . .
H34B H Uiso 1.19410 0.90830 0.86090 1.000 0.0510 c RU . .
H35A H Uiso 1.12900 0.96210 0.95220 1.000 0.0620 c RU . .
H35B H Uiso 1.21740 0.97600 0.94910 1.000 0.0620 c RU . .
H36A H Uiso 1.18510 0.87890 1.00210 1.000 0.0920 c RU . .
H36B H Uiso 1.24060 0.92350 1.05520 1.000 0.0920 c RU . .
H36C H Uiso 1.27410 0.89460 1.00170 1.000 0.0920 c RU . .
H37A H Uiso 0.85910 1.09390 0.82370 1.000 0.0470 c RU . .
H37B H Uiso 0.88570 1.15180 0.84710 1.000 0.0470 c RU . .
H38A H Uiso 1.03060 1.12900 0.89330 1.000 0.0570 c RU . .
H38B H Uiso 1.00500 1.07110 0.86820 1.000 0.0570 c RU . .
H39A H Uiso 0.96410 1.12130 0.97860 1.000 0.0650 c RU . .
H39B H Uiso 0.94320 1.06290 0.95510 1.000 0.0650 c RU . .
H40A H Uiso 1.09130 1.04400 1.00710 1.000 0.0730 c RU . .
H40B H Uiso 1.11180 1.10250 1.03100 1.000 0.0730 c RU . .
H41A H Uiso 1.04530 1.09260 1.11340 1.000 0.1330 c RU . .
H41B H Uiso 1.12470 1.05500 1.13380 1.000 0.1330 c RU . .
H41C H Uiso 1.03040 1.03340 1.09150 1.000 0.1330 c RU . .
H20 H Uiso 1.22140 0.98690 0.56240 1.000 0.0510 c RU . .
H21 H Uiso 1.15080 1.05970 0.49690 1.000 0.0560 c RU . .
H22 H Uiso 1.03040 1.09320 0.50860 1.000 0.0450 c RU . .
H24A H Uiso 0.84640 1.07730 0.55210 1.000 0.0420 c RU . .
H24B H Uiso 0.91900 1.11460 0.55030 1.000 0.0420 c RU . .
H27 H Uiso 0.93770 1.20680 0.57710 1.000 0.0510 c RU . .
H28 H Uiso 0.96010 1.28870 0.63240 1.000 0.0650 c RU . .
H4A H Uiso 0.71730 0.84150 0.56710 0.445(17) 0.1010 c RUP A 1
H5A H Uiso 0.67950 0.75530 0.55700 0.445(17) 0.1010 c RUP A 1
H6A H Uiso 0.74290 0.70080 0.65800 0.445(17) 0.1010 c RUP A 1
H7A H Uiso 0.84400 0.73270 0.76910 0.445(17) 0.1010 c RUP A 1
H8A H Uiso 0.88170 0.81890 0.77920 0.445(17) 0.1010 c RUP A 1
H84A H Uiso 0.58080 0.69690 0.99390 0.500 0.2020 c RUP . .
H84B H Uiso 0.48080 0.68720 0.95420 0.500 0.2020 c RUP . .
H84C H Uiso 0.51880 0.74180 0.94820 0.500 0.2020 c RUP . .
H85A H Uiso 0.49910 0.65820 0.85790 0.500 0.1620 c RUP . .
H85B H Uiso 0.52120 0.71550 0.84390 0.500 0.1620 c RUP . .
H86A H Uiso 0.64810 0.64650 0.93920 0.500 0.1620 c RUP . .
H86B H Uiso 0.66630 0.70150 0.91390 0.500 0.1620 c RUP . .
H87A H Uiso 0.62020 0.61050 0.82610 0.500 0.1620 c RUP . .
H87B H Uiso 0.60560 0.66500 0.78600 0.500 0.1620 c RUP . .
H88A H Uiso 0.76630 0.66910 0.88640 0.500 0.2020 c RUP . .
H88B H Uiso 0.73840 0.66110 0.79990 0.500 0.2020 c RUP . .
H88C H Uiso 0.75710 0.61260 0.85320 0.500 0.2020 c RUP . .
H83A H Uiso 0.92950 0.61850 0.70200 0.500 0.0830 c RUP . .
H83B H Uiso 0.88720 0.67260 0.70390 0.500 0.0830 c RUP . .

loop_
_atom_type_symbol
_atom_type_description
_atom_type_scat_dispersion_real
_atom_type_scat_dispersion_imag
_atom_type_scat_source
C C 0.0033 0.0016 'International Tables Vol C Tables 4.2.6.8 and 6.1.1.4'
H H 0.0000 0.0000 'International Tables Vol C Tables 4.2.6.8 and 6.1.1.4'
N N 0.0061 0.0033 'International Tables Vol C Tables 4.2.6.8 and 6.1.1.4'
Pt Pt -1.7033 8.3905 'International Tables Vol C Tables 4.2.6.8 and 6.1.1.4'
Cl Cl 0.1484 0.1585 'International Tables Vol C Tables 4.2.6.8 and 6.1.1.4'

loop_
_geom_angle_atom_site_label_1
_geom_angle_atom_site_label_2
_geom_angle_atom_site_label_3
_geom_angle
_geom_angle_publ_flag
C42 Pt2 C50 86.68(3) ?
C42 Pt2 C58 179.80(3) ?
C42 Pt2 C66 94.90(3) ?
C50 Pt2 C58 93.12(3) ?
C50 Pt2 C66 176.09(3) ?
C58 Pt2 C66 85.29(2) ?
C1 Pt1 C17 94.5(3) ?
C1 Pt1 C25 178.5(2) ?
C9 Pt1 C17 178.79(3) ?
C9 Pt1 C25 94.25(3) ?
C17 Pt1 C25 85.63(3) ?
C1 Pt1 C9 85.6(3) ?
C58 N5 C59 110.46(4) ?
C58 N5 C73 124.24(4) ?
C59 N5 C73 125.25(5) ?
C58 N6 C65 121.20(4) ?
C64 N6 C65 126.89(4) ?
C58 N6 C64 110.89(5) ?
C65 N7 C67 126.67(5) ?
C65 N7 C66 122.73(4) ?
C66 N7 C67 110.56(5) ?
C66 N8 C78 124.59(5) ?
C66 N8 C72 111.09(5) ?
C72 N8 C78 124.31(6) ?
C17 N1 C18 108.72(6) ?
C17 N1 C32 124.69(6) ?
C18 N1 C32 125.82(7) ?
C17 N2 C23 110.81(5) ?
C23 N2 C24 126.73(5) ?
C17 N2 C24 122.44(4) ?
C25 N3 C26 110.79(4) ?
C24 N3 C25 122.00(5) ?
C24 N3 C26 127.09(4) ?
C25 N4 C31 110.17(5) ?
C31 N4 C37 123.94(4) ?
C25 N4 C37 125.53(5) ?
Pt2 C42 C43 177.37(6) ?
C42 C43 C44 176.53(9) no
C45 C44 C49 117.32(6) no
C43 C44 C49 122.44(7) no
C43 C44 C45 120.23(5) no
C44 C45 C46 121.81(6) no
C45 C46 C47 119.94(10) no
C46 C47 C48 119.33(9) no
C47 C48 C49 121.54(7) no
C44 C49 C48 120.00(8) no
Pt2 C50 C51 176.63(5) ?
C50 C51 C52 174.47(6) no
C53 C52 C57 117.06(7) no
C51 C52 C53 122.53(7) no
C51 C52 C57 120.24(8) no
C52 C53 C54 121.53(9) no
C53 C54 C55 119.72(11) no
C54 C55 C56 119.54(9) no
C55 C56 C57 119.93(9) no
C52 C57 C56 122.21(10) no
Pt2 C58 N6 121.63(4) ?
N5 C58 N6 105.91(4) ?
Pt2 C58 N5 132.33(4) ?
N5 C59 C64 107.27(4) ?
C60 C59 C64 121.12(6) no
N5 C59 C60 131.56(6) ?
C59 C60 C61 117.26(6) no
C60 C61 C62 121.13(6) no
C61 C62 C63 122.58(7) no
C62 C63 C64 116.14(7) no
N6 C64 C63 132.86(5) ?
C59 C64 C63 121.62(5) no
N6 C64 C59 105.43(4) ?
N6 C65 N7 110.01(4) ?
Pt2 C66 N8 134.42(4) ?
Pt2 C66 N7 119.40(3) ?
N7 C66 N8 105.97(4) ?
C68 C67 C72 121.02(6) no
N7 C67 C72 105.39(6) ?
N7 C67 C68 133.54(6) ?
C67 C68 C69 118.45(7) no
C68 C69 C70 119.99(9) no
C69 C70 C71 122.35(8) no
C70 C71 C72 116.63(8) no
C67 C72 C71 121.49(7) no
N8 C72 C67 106.98(5) ?
N8 C72 C71 131.53(7) ?
N5 C73 C74B 116.54(6) ?
N5 C73 C74A 112.53(7) ?
C73 C74A C75A 113.23(5) no
C73 C74B C75B 111.26(5) no
C74A C75A C76A 113.24(5) no
C74B C75B C76B 112.24(6) no
C75A C76A C77A 112.79(7) no
C75B C76B C77B 110.13(6) no
N8 C78 C79B 112.04(6) ?
N8 C78 C79A 107.25(6) ?
C78 C79A C80A 113.36(6) no
C78 C79B C80B 112.41(6) no
C79A C80A C81A 112.90(6) no
C79B C80B C81B 114.03(6) no
C80A C81A C82A 112.76(6) no
C80B C81B C82B 104.15(7) no
C46 C45 H45 119.00 no
C44 C45 H45 119.00 no
C47 C46 H46 120.00 no
C45 C46 H46 120.00 no
C46 C47 H47 120.00 no
C48 C47 H47 120.00 no
C49 C48 H48 119.00 no
C47 C48 H48 119.00 no
C44 C49 H49 120.00 no
C48 C49 H49 120.00 no
C52 C53 H53 119.00 no
C54 C53 H53 119.00 no
C55 C54 H54 120.00 no
C53 C54 H54 120.00 no
C54 C55 H55 120.00 no
C56 C55 H55 120.00 no
C55 C56 H56 120.00 no
C57 C56 H56 120.00 no
C52 C57 H57 119.00 no
C56 C57 H57 119.00 no
C59 C60 H60 121.00 no
C61 C60 H60 121.00 no
C60 C61 H61 119.00 no
C62 C61 H61 119.00 no
C61 C62 H62 119.00 no
C63 C62 H62 119.00 no
C62 C63 H63 122.00 no
C64 C63 H63 122.00 no
N6 C65 H65A 110.00 no
N6 C65 H65B 110.00 no
N7 C65 H65A 110.00 no
N7 C65 H65B 110.00 no
H65A C65 H65B 108.00 no
C69 C68 H68 121.00 no
C67 C68 H68 121.00 no
C70 C69 H69 120.00 no
C68 C69 H69 120.00 no
C69 C70 H70 119.00 no
C71 C70 H70 119.00 no
C72 C71 H71 122.00 no
C70 C71 H71 122.00 no
N5 C73 H73C 108.00 no
N5 C73 H73D 108.00 no
N5 C73 H73A 109.00 no
H73C C73 H73D 107.00 no
C74A C73 H73A 109.00 no
C74A C73 H73B 109.00 no
H73A C73 H73B 108.00 no
N5 C73 H73B 109.00 no
C74B C73 H73C 108.00 no
C74B C73 H73D 108.00 no
H74A C74A H74B 108.00 no
C73 C74A H74B 109.00 no
C75A C74A H74A 109.00 no
C73 C74A H74A 109.00 no
C75A C74A H74B 109.00 no
C75B C74B H74D 109.00 no
H74C C74B H74D 108.00 no
C75B C74B H74C 109.00 no
C73 C74B H74D 109.00 no
C73 C74B H74C 109.00 no
C74A C75A H75B 109.00 no
C74A C75A H75A 109.00 no
H75A C75A H75B 108.00 no
C76A C75A H75A 109.00 no
C76A C75A H75B 109.00 no
H75C C75B H75D 108.00 no
C74B C75B H75D 109.00 no
C76B C75B H75C 109.00 no
C74B C75B H75C 109.00 no
C76B C75B H75D 109.00 no
C77A C76A H76A 109.00 no
C77A C76A H76B 109.00 no
C75A C76A H76B 109.00 no
H76A C76A H76B 108.00 no
C75A C76A H76A 109.00 no
C75B C76B H76D 110.00 no
C77B C76B H76C 110.00 no
H76C C76B H76D 108.00 no
C75B C76B H76C 110.00 no
C77B C76B H76D 110.00 no
C76A C77A H77B 109.00 no
H77A C77A H77C 109.00 no
H77B C77A H77C 110.00 no
H77A C77A H77B 109.00 no
C76A C77A H77A 110.00 no
C76A C77A H77C 109.00 no
C76B C77B H77D 110.00 no
H77D C77B H77E 109.00 no
H77D C77B H77F 109.00 no
H77E C77B H77F 109.00 no
C76B C77B H77E 109.00 no
C76B C77B H77F 109.00 no
H78C C78 H78D 108.00 no
H78A C78 H78B 109.00 no
C79A C78 H78A 110.00 no
C79A C78 H78B 110.00 no
C79B C78 H78C 109.00 no
C79B C78 H78D 109.00 no
N8 C78 H78A 110.00 no
N8 C78 H78C 109.00 no
N8 C78 H78D 109.00 no
N8 C78 H78B 110.00 no
C78 C79A H79A 109.00 no
C78 C79A H79B 109.00 no
C80A C79A H79A 109.00 no
C80A C79A H79B 109.00 no
H79A C79A H79B 108.00 no
C78 C79B H79D 109.00 no
C80B C79B H79C 109.00 no
C78 C79B H79C 109.00 no
C80B C79B H79D 109.00 no
H79C C79B H79D 108.00 no
C79A C80A H80A 109.00 no
H80A C80A H80B 108.00 no
C81A C80A H80A 109.00 no
C81A C80A H80B 109.00 no
C79A C80A H80B 109.00 no
C79B C80B H80D 109.00 no
C81B C80B H80C 109.00 no
C79B C80B H80C 109.00 no
H80C C80B H80D 108.00 no
C81B C80B H80D 109.00 no
C80A C81A H81B 109.00 no
C82A C81A H81A 109.00 no
H81A C81A H81B 108.00 no
C80A C81A H81A 109.00 no
C82A C81A H81B 109.00 no
C80B C81B H81D 111.00 no
C82B C81B H81D 111.00 no
H81C C81B H81D 109.00 no
C80B C81B H81C 111.00 no
C82B C81B H81C 111.00 no
C81A C82A H82A 110.00 no
C81A C82A H82B 109.00 no
C81A C82A H82C 109.00 no
H82A C82A H82B 110.00 no
H82A C82A H82C 109.00 no
H82B C82A H82C 110.00 no
H82D C82B H82F 109.00 no
H82E C82B H82F 109.00 no
H82D C82B H82E 110.00 no
C81B C82B H82D 110.00 no
C81B C82B H82E 109.00 no
C81B C82B H82F 109.00 no
Pt1 C1 C2B 171.4(12) ?
Pt1 C1 C2A 169.3(15) ?
C1 C2A C3A 171(3) no
C1 C2B C3B 173(2) no
C2A C3A C4A 120.0(11) no
C2A C3A C8A 120.0(11) no
C4A C3A C8A 119.98(6) no
C2B C3B C4B 121.5(13) no
C2B C3B C8B 118.4(13) no
C4B C3B C8B 120.1(12) no
C3A C4A C5A 120.00(7) no
C3B C4B C5B 119.9(12) no
C4A C5A C6A 120.03(9) no
C4B C5B C6B 120.0(13) no
C5A C6A C7A 119.98(8) no
C5B C6B C7B 120.0(14) no
C6A C7A C8A 120.01(8) no
C6B C7B C8B 120.0(13) no
C3A C8A C7A 120.01(7) no
C3B C8B C7B 120.0(12) no
Pt1 C9 C10 177.30(6) ?
C9 C10 C11 172.80(6) no
C10 C11 C12 122.12(8) no
C12 C11 C16 116.19(8) no
C10 C11 C16 121.68(8) no
C11 C12 C13 121.22(10) no
C12 C13 C14 120.36(12) no
C13 C14 C15 120.40(11) no
C14 C15 C16 119.45(11) no
C11 C16 C15 122.36(9) no
Pt1 C17 N1 132.66(4) ?
Pt1 C17 N2 120.35(4) ?
N1 C17 N2 106.92(5) ?
N1 C18 C19 129.90(9) ?
N1 C18 C23 108.90(7) ?
C19 C18 C23 121.20(8) no
C18 C19 C20 116.67(10) no
C19 C20 C21 120.54(10) no
C20 C21 C22 122.53(9) no
C21 C22 C23 116.19(9) no
N2 C23 C18 104.64(6) ?
C18 C23 C22 122.85(7) no
N2 C23 C22 132.49(7) ?
N2 C24 N3 109.72(4) ?
Pt1 C25 N4 132.18(4) ?
N3 C25 N4 107.02(5) ?
Pt1 C25 N3 120.79(4) ?
C27 C26 C31 122.38(5) no
N3 C26 C27 132.01(5) ?
N3 C26 C31 105.60(5) ?
C26 C27 C28 116.12(6) no
C27 C28 C29 121.38(6) no
C28 C29 C30 122.15(5) no
C29 C30 C31 116.38(6) no
N4 C31 C30 132.01(6) ?
C26 C31 C30 121.59(6) no
N4 C31 C26 106.40(4) ?
N1 C32 C33 112.81(6) ?
C32 C33 C34 113.45(6) no
C33 C34 C35 112.76(6) no
C34 C35 C36 112.27(7) no
N4 C37 C38 113.79(7) ?
C37 C38 C39 112.04(7) no
C38 C39 C40 114.48(8) no
C39 C40 C41 114.46(10) no
C5A C4A H4A 120.00 no
C3A C4A H4A 120.00 no
C3B C4B H4B 120.00 no
C5B C4B H4B 120.00 no
C4A C5A H5A 120.00 no
C6A C5A H5A 120.00 no
C4B C5B H5B 120.00 no
C6B C5B H5B 120.00 no
C5A C6A H6A 120.00 no
C7A C6A H6A 120.00 no
C5B C6B H6B 120.00 no
C7B C6B H6B 120.00 no
C6A C7A H7A 120.00 no
C8A C7A H7A 120.00 no
C8B C7B H7B 120.00 no
C6B C7B H7B 120.00 no
C3A C8A H8A 120.00 no
C7A C8A H8A 120.00 no
C3B C8B H8B 120.00 no
C7B C8B H8B 120.00 no
C13 C12 H12 119.00 no
C11 C12 H12 119.00 no
C12 C13 H13 120.00 no
C14 C13 H13 120.00 no
C13 C14 H14 120.00 no
C15 C14 H14 120.00 no
C16 C15 H15 120.00 no
C14 C15 H15 120.00 no
C11 C16 H16 119.00 no
C15 C16 H16 119.00 no
C20 C19 H19 122.00 no
C18 C19 H19 122.00 no
C21 C20 H20 120.00 no
C19 C20 H20 120.00 no
C20 C21 H21 119.00 no
C22 C21 H21 119.00 no
C21 C22 H22 122.00 no
C23 C22 H22 122.00 no
N2 C24 H24A 110.00 no
N2 C24 H24B 110.00 no
N3 C24 H24A 110.00 no
N3 C24 H24B 110.00 no
H24A C24 H24B 108.00 no
C26 C27 H27 122.00 no
C28 C27 H27 122.00 no
C27 C28 H28 119.00 no
C29 C28 H28 119.00 no
C30 C29 H29 119.00 no
C28 C29 H29 119.00 no
C31 C30 H30 122.00 no
C29 C30 H30 122.00 no
C33 C32 H32A 109.00 no
N1 C32 H32B 109.00 no
N1 C32 H32A 109.00 no
C33 C32 H32B 109.00 no
H32A C32 H32B 108.00 no
C32 C33 H33A 109.00 no
C34 C33 H33B 109.00 no
H33A C33 H33B 108.00 no
C32 C33 H33B 109.00 no
C34 C33 H33A 109.00 no
C35 C34 H34A 109.00 no
C33 C34 H34A 109.00 no
C33 C34 H34B 109.00 no
H34A C34 H34B 108.00 no
C35 C34 H34B 109.00 no
C36 C35 H35A 109.00 no
C34 C35 H35B 109.00 no
C34 C35 H35A 109.00 no
C36 C35 H35B 109.00 no
H35A C35 H35B 108.00 no
C35 C36 H36A 109.00 no
C35 C36 H36C 110.00 no
H36A C36 H36B 109.00 no
H36A C36 H36C 109.00 no
H36B C36 H36C 109.00 no
C35 C36 H36B 109.00 no
N4 C37 H37A 109.00 no
N4 C37 H37B 109.00 no
H37A C37 H37B 108.00 no
C38 C37 H37B 109.00 no
C38 C37 H37A 109.00 no
C39 C38 H38A 109.00 no
C37 C38 H38B 109.00 no
C37 C38 H38A 109.00 no
C39 C38 H38B 109.00 no
H38A C38 H38B 108.00 no
C38 C39 H39A 109.00 no
C40 C39 H39B 109.00 no
H39A C39 H39B 108.00 no
C38 C39 H39B 109.00 no
C40 C39 H39A 109.00 no
C41 C40 H40A 109.00 no
C39 C40 H40A 109.00 no
C39 C40 H40B 109.00 no
H40A C40 H40B 108.00 no
C41 C40 H40B 109.00 no
C40 C41 H41C 109.00 no
C40 C41 H41B 109.00 no
H41B C41 H41C 109.00 no
H41A C41 H41B 110.00 no
H41A C41 H41C 110.00 no
C40 C41 H41A 109.00 no
C84 C85 C86 111.10(13) no
C85 C86 C87 113.79(13) no
C86 C87 C88 110.70(12) no
C85 C84 H84A 109.00 no
C85 C84 H84B 110.00 no
C85 C84 H84C 109.00 no
H84A C84 H84B 110.00 no
H84A C84 H84C 109.00 no
H84B C84 H84C 109.00 no
C84 C85 H85A 109.00 no
C84 C85 H85B 109.00 no
C86 C85 H85A 109.00 no
C86 C85 H85B 109.00 no
H85A C85 H85B 108.00 no
C85 C86 H86A 109.00 no
C85 C86 H86B 109.00 no
C87 C86 H86A 109.00 no
C87 C86 H86B 109.00 no
H86A C86 H86B 108.00 no
C86 C87 H87A 109.00 no
C86 C87 H87B 109.00 no
C88 C87 H87A 110.00 no
C88 C87 H87B 110.00 no
H87A C87 H87B 108.00 no
C87 C88 H88A 109.00 no
C87 C88 H88B 109.00 no
C87 C88 H88C 109.00 no
H88A C88 H88B 109.00 no
H88A C88 H88C 110.00 no
H88B C88 H88C 109.00 no
Cl1 C83 Cl2 110.91(12) ?
Cl1 C83 H83A 110.00 no
Cl1 C83 H83B 109.00 no
Cl2 C83 H83A 109.00 no
Cl2 C83 H83B 109.00 no
H83A C83 H83B 108.00 no

loop_
_geom_bond_atom_site_label_1
_geom_bond_atom_site_label_2
_geom_bond_distance
_geom_bond_publ_flag
Pt2 C42 1.9862(6) ?
Pt2 C50 2.0114(7) ?
Pt2 C58 2.0052(6) ?
Pt2 C66 2.0223(6) ?
Pt1 C25 2.0327(7) ?
Pt1 C1 2.011(10) ?
Pt1 C9 2.0220(6) ?
Pt1 C17 2.0307(6) ?
Cl1 C83 1.708(2) ?
Cl2 C83 1.8199(17) ?
N5 C73 1.4321(8) ?
N5 C59 1.4049(7) ?
N5 C58 1.3600(7) ?
N6 C58 1.3662(6) ?
N6 C65 1.4391(7) ?
N6 C64 1.4153(6) ?
N7 C65 1.4356(6) ?
N7 C67 1.3959(8) ?
N7 C66 1.3834(6) ?
N8 C72 1.3890(9) ?
N8 C66 1.3455(7) ?
N8 C78 1.4730(9) ?
N1 C32 1.4673(9) ?
N1 C18 1.3970(10) ?
N1 C17 1.3438(9) ?
N2 C17 1.3523(7) ?
N2 C24 1.4443(7) ?
N2 C23 1.4031(8) ?
N3 C24 1.4660(6) ?
N3 C26 1.3919(7) ?
N3 C25 1.3409(6) ?
N4 C31 1.3972(8) ?
N4 C25 1.3355(6) ?
N4 C37 1.4598(7) ?
C42 C43 1.1953(7) no
C43 C44 1.4671(9) no
C44 C45 1.3923(11) no
C44 C49 1.3789(9) no
C45 C46 1.3833(12) no
C46 C47 1.3512(11) no
C47 C48 1.3678(15) no
C48 C49 1.3869(12) no
C50 C51 1.2023(8) no
C51 C52 1.4213(9) no
C52 C57 1.3956(12) no
C52 C53 1.3972(14) no
C53 C54 1.3605(12) no
C54 C55 1.4039(15) no
C55 C56 1.3753(18) no
C56 C57 1.3574(12) no
C59 C64 1.3822(8) no
C59 C60 1.3730(7) no
C60 C61 1.3756(10) no
C61 C62 1.3670(12) no
C62 C63 1.3725(10) no
C63 C64 1.3812(8) no
C67 C68 1.3798(10) no
C67 C72 1.4028(10) no
C68 C69 1.3623(11) no
C69 C70 1.4172(15) no
C70 C71 1.3757(13) no
C71 C72 1.3784(10) no
C73 C74A 1.5186(10) no
C73 C74B 1.5121(9) no
C74A C75A 1.5162(13) no
C74B C75B 1.5113(13) no
C75A C76A 1.5175(14) no
C75B C76B 1.5180(11) no
C76A C77A 1.5177(17) no
C76B C77B 1.5271(15) no
C78 C79B 1.5154(11) no
C78 C79A 1.5217(11) no
C79A C80A 1.5148(9) no
C79B C80B 1.5208(10) no
C80A C81A 1.5191(11) no
C80B C81B 1.5106(11) no
C81A C82A 1.5227(10) no
C81B C82B 1.5384(12) no
C45 H45 0.9300 no
C46 H46 0.9300 no
C47 H47 0.9300 no
C48 H48 0.9300 no
C49 H49 0.9300 no
C53 H53 0.9300 no
C54 H54 0.9300 no
C55 H55 0.9300 no
C56 H56 0.9300 no
C57 H57 0.9300 no
C60 H60 0.9300 no
C61 H61 0.9300 no
C62 H62 0.9300 no
C63 H63 0.9300 no
C65 H65A 0.9700 no
C65 H65B 0.9700 no
C68 H68 0.9300 no
C69 H69 0.9300 no
C70 H70 0.9300 no
C71 H71 0.9300 no
C73 H73D 0.9700 no
C73 H73B 0.9700 no
C73 H73C 0.9700 no
C73 H73A 0.9700 no
C74A H74A 0.9700 no
C74A H74B 0.9700 no
C74B H74C 0.9700 no
C74B H74D 0.9700 no
C75A H75A 0.9700 no
C75A H75B 0.9700 no
C75B H75C 0.9700 no
C75B H75D 0.9700 no
C76A H76B 0.9700 no
C76A H76A 0.9700 no
C76B H76D 0.9700 no
C76B H76C 0.9700 no
C77A H77A 0.9600 no
C77A H77B 0.9600 no
C77A H77C 0.9600 no
C77B H77F 0.9600 no
C77B H77D 0.9600 no
C77B H77E 0.9600 no
C78 H78A 0.9700 no
C78 H78D 0.9700 no
C78 H78C 0.9700 no
C78 H78B 0.9700 no
C79A H79B 0.9700 no
C79A H79A 0.9700 no
C79B H79D 0.9700 no
C79B H79C 0.9700 no
C80A H80A 0.9700 no
C80A H80B 0.9700 no
C80B H80C 0.9700 no
C80B H80D 0.9700 no
C81A H81A 0.9700 no
C81A H81B 0.9700 no
C81B H81D 0.9700 no
C81B H81C 0.9700 no
C82A H82C 0.9600 no
C82A H82A 0.9600 no
C82A H82B 0.9600 no
C82B H82E 0.9600 no
C82B H82F 0.9600 no
C82B H82D 0.9600 no
C1 C2A 1.19(3) no
C1 C2B 1.17(2) no
C2A C3A 1.52(3) no
C2B C3B 1.45(2) no
C3A C8A 1.3587(10) no
C3A C4A 1.3583(11) no
C3B C4B 1.374(18) no
C3B C8B 1.372(18) no
C4A C5A 1.3584(10) no
C4B C5B 1.374(19) no
C5A C6A 1.3583(12) no
C5B C6B 1.37(2) no
C6A C7A 1.3584(13) no
C6B C7B 1.37(2) no
C7A C8A 1.3583(11) no
C7B C8B 1.374(19) no
C9 C10 1.1863(8) no
C10 C11 1.4310(9) no
C11 C12 1.3808(14) no
C11 C16 1.3714(13) no
C12 C13 1.3759(14) no
C13 C14 1.3574(19) no
C14 C15 1.3294(18) no
C15 C16 1.3902(15) no
C18 C23 1.3586(12) no
C18 C19 1.4088(13) no
C19 C20 1.3733(15) no
C20 C21 1.3926(17) no
C21 C22 1.3768(13) no
C22 C23 1.3676(11) no
C26 C31 1.3828(8) no
C26 C27 1.3773(8) no
C27 C28 1.3743(8) no
C28 C29 1.4046(11) no
C29 C30 1.3613(10) no
C30 C31 1.3827(7) no
C32 C33 1.5013(9) no
C33 C34 1.5086(10) no
C34 C35 1.5072(10) no
C35 C36 1.5342(12) no
C37 C38 1.4914(10) no
C38 C39 1.5318(9) no
C39 C40 1.5097(12) no
C40 C41 1.4881(12) no
C4A H4A 0.9300 no
C4B H4B 0.9300 no
C5A H5A 0.9300 no
C5B H5B 0.9300 no
C6A H6A 0.9300 no
C6B H6B 0.9300 no
C7A H7A 0.9300 no
C7B H7B 0.9300 no
C8A H8A 0.9300 no
C8B H8B 0.9300 no
C12 H12 0.9300 no
C13 H13 0.9300 no
C14 H14 0.9300 no
C15 H15 0.9300 no
C16 H16 0.9300 no
C19 H19 0.9300 no
C20 H20 0.9300 no
C21 H21 0.9300 no
C22 H22 0.9300 no
C24 H24B 0.9700 no
C24 H24A 0.9700 no
C27 H27 0.9300 no
C28 H28 0.9300 no
C29 H29 0.9300 no
C30 H30 0.9300 no
C32 H32A 0.9700 no
C32 H32B 0.9700 no
C33 H33A 0.9700 no
C33 H33B 0.9700 no
C34 H34A 0.9700 no
C34 H34B 0.9700 no
C35 H35A 0.9700 no
C35 H35B 0.9700 no
C36 H36B 0.9600 no
C36 H36A 0.9600 no
C36 H36C 0.9600 no
C37 H37B 0.9700 no
C37 H37A 0.9700 no
C38 H38B 0.9700 no
C38 H38A 0.9700 no
C39 H39B 0.9700 no
C39 H39A 0.9700 no
C40 H40A 0.9700 no
C40 H40B 0.9700 no
C41 H41B 0.9600 no
C41 H41C 0.9600 no
C41 H41A 0.9600 no
C84 C85 1.515(2) no
C85 C86 1.504(2) no
C86 C87 1.516(2) no
C87 C88 1.510(2) no
C84 H84B 0.9600 no
C84 H84A 0.9600 no
C84 H84C 0.9600 no
C85 H85B 0.9700 no
C85 H85A 0.9700 no
C86 H86B 0.9700 no
C86 H86A 0.9700 no
C87 H87B 0.9700 no
C87 H87A 0.9700 no
C88 H88C 0.9600 no
C88 H88A 0.9600 no
C88 H88B 0.9600 no
C83 H83A 0.9700 no
C83 H83B 0.9700 no
